data_7116468
loop_
_publ_author_name
'Wang, Qi'
'Cheng, Ming'
'Xiong, Shuhan'
'Hu, Xiao-Yu'
'Jiang, Juli'
'Wang, Leyong'
'Pan, Yi'

_publ_section_title
;
 P[double bond, length as m-dash]O functional group-containing cryptands:
 from supramolecular complexes to poly[2]pseudorotaxanes.
;
_journal_issue 13
_journal_name_full 'Chemical communications (Cambridge, England)'
_journal_page_first 2667
_journal_page_last 2670
_journal_paper_doi 10.1039/c4cc09487e
_journal_volume 51
_journal_year 2015
_chemical_formula_moiety 'C50 H59 O13 P, C12 H14 N2, 2(F6 P), C2 H3 N, 2(H2 O)'
_chemical_formula_sum 'C64 H80 F12 N3 O15 P3'
_chemical_formula_weight 1452.22
_chemical_name_systematic
; 
 ? 
;
_space_group_IT_number 4
_symmetry_cell_setting monoclinic
_symmetry_space_group_name_Hall 'P 2yb'
_symmetry_space_group_name_H-M 'P 1 21 1'
_atom_sites_solution_hydrogens geom
_atom_sites_solution_primary direct
_atom_sites_solution_secondary difmap
_audit_creation_method SHELXL-97
_audit_update_record
;
2014-05-20 deposited with the CCDC.
2014-12-22 downloaded from the CCDC.
;
_cell_angle_alpha 90.00
_cell_angle_beta 100.065(3)
_cell_angle_gamma 90.00
_cell_formula_units_Z 2
_cell_length_a 11.316(2)
_cell_length_b 24.717(2)
_cell_length_c 14.0638(11)
_cell_measurement_reflns_used 2835
_cell_measurement_temperature 173(2)
_cell_measurement_theta_max 20.61
_cell_measurement_theta_min 2.21
_cell_volume 3873.1(8)
_computing_cell_refinement SMART
_computing_data_collection 'SMART (Bruker, 2000)'
_computing_data_reduction 'SAINT (Bruker, 2000)'
_computing_molecular_graphics SHELXTL
_computing_publication_material SHELXTL
_computing_structure_refinement SHELXTL
_computing_structure_solution 'SHELXTL (Bruker, 2000)'
_diffrn_ambient_temperature 173(2)
_diffrn_measured_fraction_theta_full 0.977
_diffrn_measured_fraction_theta_max 0.977
_diffrn_measurement_device_type 'Bruker Smart Aepex CCD'
_diffrn_measurement_method 'phi and omega scans'
_diffrn_radiation_monochromator graphite
_diffrn_radiation_source 'sealed tube'
_diffrn_radiation_type MoK\a
_diffrn_radiation_wavelength 0.71073
_diffrn_reflns_av_R_equivalents 0.0191
_diffrn_reflns_av_sigmaI/netI 0.0221
_diffrn_reflns_limit_h_max 13
_diffrn_reflns_limit_h_min -13
_diffrn_reflns_limit_k_max 29
_diffrn_reflns_limit_k_min -25
_diffrn_reflns_limit_l_max 17
_diffrn_reflns_limit_l_min -17
_diffrn_reflns_number 28483
_diffrn_reflns_theta_full 26.00
_diffrn_reflns_theta_max 26.00
_diffrn_reflns_theta_min 1.47
_exptl_absorpt_coefficient_mu 0.164
_exptl_absorpt_correction_T_max 0.9648
_exptl_absorpt_correction_T_min 0.9555
_exptl_absorpt_correction_type multi-scan
_exptl_absorpt_process_details 'SADABS; Bruker, 2000'
_exptl_crystal_colour yellow
_exptl_crystal_density_diffrn 1.245
_exptl_crystal_density_method 'not measured'
_exptl_crystal_description block
_exptl_crystal_F_000 1516
_exptl_crystal_size_max 0.28
_exptl_crystal_size_mid 0.24
_exptl_crystal_size_min 0.22
_refine_diff_density_max 0.327
_refine_diff_density_min -0.289
_refine_diff_density_rms 0.065
_refine_ls_abs_structure_details 'Flack H D (1983), Acta Cryst. A39, 876-881'
_refine_ls_abs_structure_Flack 0.02(8)
_refine_ls_extinction_method none
_refine_ls_goodness_of_fit_ref 1.064
_refine_ls_hydrogen_treatment constr
_refine_ls_matrix_type full
_refine_ls_number_parameters 904
_refine_ls_number_reflns 13314
_refine_ls_number_restraints 1
_refine_ls_restrained_S_all 1.064
_refine_ls_R_factor_all 0.0551
_refine_ls_R_factor_gt 0.0540
_refine_ls_shift/su_max 0.000
_refine_ls_shift/su_mean 0.000
_refine_ls_structure_factor_coef Fsqd
_refine_ls_weighting_details 'calc w=1/[\s^2^(Fo^2^)+(0.08P)^2^+1.88P] where P=(Fo^2^+2Fc^2^)/3'
_refine_ls_weighting_scheme calc
_refine_ls_wR_factor_gt 0.1368
_refine_ls_wR_factor_ref 0.1372
_reflns_number_gt 12304
_reflns_number_total 13314
_reflns_threshold_expression >2sigma(I)
_cod_data_source_file c4cc09487e2.cif
_cod_data_source_block 140420b_0m
_cod_depositor_comments
;
The following automatic conversions were performed:

'_symmetry_cell_setting' value 'Monoclinic' changed to 'monoclinic'
according to
/usr/data/users/saulius/crontab/automatic-downloads/current/RSC/lib/dictionaries/cif_core.dic
dictionary named 'cif_core.dic' version 2.4.2 from 2011-04-26.

Automatic conversion script
Id: cif_fix_values 3008 2015-01-20 13:52:24Z robertas 
;
_cod_original_cell_volume 3873.0(9)
_cod_original_sg_symbol_H-M 'P2(1) '
_cod_database_code 7116468

loop_
_symmetry_equiv_pos_as_xyz
'x, y, z'
'-x, y+1/2, -z'

loop_
_atom_site_label
_atom_site_type_symbol
_atom_site_fract_x
_atom_site_fract_y
_atom_site_fract_z
_atom_site_U_iso_or_equiv
_atom_site_adp_type
_atom_site_occupancy
_atom_site_symmetry_multiplicity
_atom_site_calc_flag
_atom_site_refinement_flags
C1 C 0.2557(3) 0.50428(15) 0.3001(3) 0.0471(8) Uani 1 1 d .
C2 C 0.2609(3) 0.44939(14) 0.3235(3) 0.0464(8) Uani 1 1 d .
H2 H 0.2598 0.4232 0.2739 0.056 Uiso 1 1 calc R
C3 C 0.2675(3) 0.43297(14) 0.4177(3) 0.0463(8) Uani 1 1 d .
C4 C 0.2707(3) 0.47091(15) 0.4909(3) 0.0476(8) Uani 1 1 d .
H4 H 0.2751 0.4597 0.5561 0.057 Uiso 1 1 calc R
C5 C 0.2671(3) 0.52631(14) 0.4667(3) 0.0457(8) Uani 1 1 d .
C6 C 0.2614(3) 0.54263(14) 0.3732(2) 0.0439(7) Uani 1 1 d .
H6 H 0.2612 0.5801 0.3581 0.053 Uiso 1 1 calc R
C7 C 0.2442(3) 0.48351(16) 0.1342(3) 0.0509(8) Uani 1 1 d .
H7A H 0.1729 0.4597 0.1287 0.061 Uiso 1 1 calc R
H7B H 0.3172 0.4610 0.1503 0.061 Uiso 1 1 calc R
C8 C 0.2443(3) 0.51453(15) 0.0375(3) 0.0484(8) Uani 1 1 d .
H8A H 0.2378 0.4890 -0.0174 0.058 Uiso 1 1 calc R
H8B H 0.1767 0.5404 0.0249 0.058 Uiso 1 1 calc R
C9 C 0.3701(3) 0.57189(15) -0.0342(3) 0.0468(8) Uani 1 1 d .
H9A H 0.3005 0.5963 -0.0526 0.056 Uiso 1 1 calc R
H9B H 0.3723 0.5463 -0.0880 0.056 Uiso 1 1 calc R
C10 C 0.4828(3) 0.60394(15) -0.0155(2) 0.0443(7) Uani 1 1 d .
H10A H 0.4865 0.6271 -0.0724 0.053 Uiso 1 1 calc R
H10B H 0.4804 0.6281 0.0403 0.053 Uiso 1 1 calc R
C11 C 0.6780(3) 0.61307(16) 0.0161(2) 0.0481(8) Uani 1 1 d .
H11A H 0.6701 0.6377 0.0701 0.058 Uiso 1 1 calc R
H11B H 0.6756 0.6350 -0.0431 0.058 Uiso 1 1 calc R
C12 C 0.7989(3) 0.58160(15) 0.0391(2) 0.0466(8) Uani 1 1 d .
H12A H 0.8085 0.5589 -0.0170 0.056 Uiso 1 1 calc R
H12B H 0.8663 0.6077 0.0506 0.056 Uiso 1 1 calc R
C13 C 0.9242(3) 0.51303(16) 0.1569(3) 0.0497(8) Uani 1 1 d .
H13A H 0.9281 0.4838 0.1095 0.060 Uiso 1 1 calc R
H13B H 0.9936 0.5374 0.1566 0.060 Uiso 1 1 calc R
C14 C 0.9299(3) 0.48950(15) 0.2544(2) 0.0460(8) Uani 1 1 d .
H14A H 0.8587 0.4665 0.2557 0.055 Uiso 1 1 calc R
H14B H 1.0025 0.4667 0.2707 0.055 Uiso 1 1 calc R
C15 C 0.9368(3) 0.51423(14) 0.4126(3) 0.0454(8) Uani 1 1 d .
C16 C 0.9426(3) 0.46030(15) 0.4415(3) 0.0446(7) Uani 1 1 d .
H16 H 0.9415 0.4327 0.3944 0.054 Uiso 1 1 calc R
C17 C 0.9498(3) 0.44638(14) 0.5363(2) 0.0445(8) Uani 1 1 d .
C18 C 0.9488(3) 0.48746(15) 0.6062(3) 0.0461(8) Uani 1 1 d .
H18 H 0.9503 0.4780 0.6719 0.055 Uiso 1 1 calc R
C19 C 0.9458(3) 0.54131(14) 0.5793(2) 0.0438(7) Uani 1 1 d .
C20 C 0.9392(3) 0.55492(14) 0.4818(3) 0.0445(7) Uani 1 1 d .
H20 H 0.9363 0.5918 0.4628 0.053 Uiso 1 1 calc R
C21 C 0.9489(3) 0.57099(14) 0.7448(2) 0.0434(7) Uani 1 1 d .
H21A H 1.0248 0.5538 0.7763 0.052 Uiso 1 1 calc R
H21B H 0.8817 0.5464 0.7510 0.052 Uiso 1 1 calc R
C22 C 0.9318(3) 0.62644(15) 0.7942(3) 0.0473(8) Uani 1 1 d .
H22A H 0.9393 0.6219 0.8649 0.057 Uiso 1 1 calc R
H22B H 0.9927 0.6529 0.7811 0.057 Uiso 1 1 calc R
C23 C 0.8029(3) 0.70058(15) 0.7858(3) 0.0490(8) Uani 1 1 d .
H23A H 0.8703 0.7235 0.7735 0.059 Uiso 1 1 calc R
H23B H 0.8001 0.7019 0.8557 0.059 Uiso 1 1 calc R
C24 C 0.6862(3) 0.72142(15) 0.7286(3) 0.0482(8) Uani 1 1 d .
H24A H 0.6812 0.7607 0.7409 0.058 Uiso 1 1 calc R
H24B H 0.6886 0.7168 0.6591 0.058 Uiso 1 1 calc R
C25 C 0.4901(3) 0.71957(15) 0.6964(3) 0.0481(8) Uani 1 1 d .
H25A H 0.4953 0.7153 0.6272 0.058 Uiso 1 1 calc R
H25B H 0.4913 0.7588 0.7107 0.058 Uiso 1 1 calc R
C26 C 0.3733(3) 0.69666(16) 0.7131(3) 0.0492(8) Uani 1 1 d .
H26A H 0.3058 0.7177 0.6768 0.059 Uiso 1 1 calc R
H26B H 0.3685 0.6982 0.7826 0.059 Uiso 1 1 calc R
C27 C 0.2631(3) 0.61161(15) 0.6792(2) 0.0455(8) Uani 1 1 d .
H27A H 0.1973 0.6343 0.6445 0.055 Uiso 1 1 calc R
H27B H 0.2514 0.6087 0.7472 0.055 Uiso 1 1 calc R
C28 C 0.2533(3) 0.55625(15) 0.6354(2) 0.0470(8) Uani 1 1 d .
H28A H 0.1757 0.5388 0.6399 0.056 Uiso 1 1 calc R
H28B H 0.3202 0.5325 0.6648 0.056 Uiso 1 1 calc R
C29 C 0.2783(3) 0.37800(16) 0.4664(3) 0.0484(8) Uani 1 1 d .
H29A H 0.3243 0.3534 0.4309 0.058 Uiso 1 1 calc R
H29B H 0.3233 0.3818 0.5331 0.058 Uiso 1 1 calc R
C30 C 0.1829(3) 0.30333(14) 0.5012(2) 0.0415(7) Uani 1 1 d .
C31 C 0.1244(3) 0.26363(15) 0.4388(3) 0.0457(8) Uani 1 1 d .
H31 H 0.0807 0.2730 0.3771 0.055 Uiso 1 1 calc R
C32 C 0.1320(3) 0.21080(14) 0.4695(2) 0.0437(7) Uani 1 1 d .
H32 H 0.0936 0.1834 0.4278 0.052 Uiso 1 1 calc R
C33 C 0.1939(3) 0.19655(15) 0.5592(2) 0.0444(7) Uani 1 1 d .
H33 H 0.1980 0.1597 0.5789 0.053 Uiso 1 1 calc R
C34 C 0.2506(3) 0.23655(13) 0.6211(2) 0.0411(7) Uani 1 1 d .
C35 C 0.2450(3) 0.29095(14) 0.5903(3) 0.0447(8) Uani 1 1 d .
H35 H 0.2840 0.3185 0.6312 0.054 Uiso 1 1 calc R
C36 C 0.3290(3) 0.22084(15) 0.7119(3) 0.0463(8) Uani 1 1 d .
H36A H 0.2931 0.1900 0.7416 0.056 Uiso 1 1 calc R
H36B H 0.3375 0.2515 0.7579 0.056 Uiso 1 1 calc R
C37 C 0.5100(3) 0.25269(15) 0.5932(3) 0.0471(8) Uani 1 1 d .
H37A H 0.4647 0.2417 0.5294 0.056 Uiso 1 1 calc R
H37B H 0.4769 0.2878 0.6100 0.056 Uiso 1 1 calc R
C38 C 0.6371(3) 0.26104(15) 0.5838(2) 0.0447(7) Uani 1 1 d .
C39 C 0.7075(3) 0.21822(14) 0.5688(2) 0.0432(7) Uani 1 1 d .
H39 H 0.6791 0.1823 0.5729 0.052 Uiso 1 1 calc R
C40 C 0.8211(3) 0.22754(15) 0.5474(3) 0.0475(8) Uani 1 1 d .
H40 H 0.8655 0.1984 0.5273 0.057 Uiso 1 1 calc R
C41 C 0.8702(3) 0.27906(14) 0.5551(3) 0.0442(7) Uani 1 1 d .
H41 H 0.9482 0.2851 0.5411 0.053 Uiso 1 1 calc R
C42 C 0.8043(3) 0.32200(15) 0.5836(3) 0.0466(8) Uani 1 1 d .
C43 C 0.6914(3) 0.31308(15) 0.6070(2) 0.0442(7) Uani 1 1 d .
H43 H 0.6517 0.3403 0.6372 0.053 Uiso 1 1 calc R
C44 C 0.9497(3) 0.38811(14) 0.5528(3) 0.0456(8) Uani 1 1 d .
H44A H 1.0224 0.3777 0.5990 0.055 Uiso 1 1 calc R
H44B H 0.9505 0.3687 0.4913 0.055 Uiso 1 1 calc R
C45 C 0.5941(3) 0.20322(14) 0.7969(2) 0.0430(7) Uani 1 1 d .
C46 C 0.6707(3) 0.16132(14) 0.8171(2) 0.0411(7) Uani 1 1 d .
H46 H 0.6646 0.1313 0.7743 0.049 Uiso 1 1 calc R
C47 C 0.7587(3) 0.16147(15) 0.8997(2) 0.0457(8) Uani 1 1 d .
H47 H 0.8126 0.1319 0.9135 0.055 Uiso 1 1 calc R
C48 C 0.7661(3) 0.20519(15) 0.9611(2) 0.0474(8) Uani 1 1 d .
H48 H 0.8254 0.2058 1.0180 0.057 Uiso 1 1 calc R
C49 C 0.6871(3) 0.24862(16) 0.9404(3) 0.0544(9) Uani 1 1 d .
H49 H 0.6929 0.2788 0.9828 0.065 Uiso 1 1 calc R
C50 C 0.6014(3) 0.24770(16) 0.8588(3) 0.0471(8) Uani 1 1 d .
H50 H 0.5471 0.2771 0.8443 0.057 Uiso 1 1 calc R
C51 C 0.5965(3) 0.44614(15) 0.0968(2) 0.0487(8) Uani 1 1 d .
H51A H 0.5520 0.4752 0.0587 0.073 Uiso 1 1 calc R
H51B H 0.5606 0.4111 0.0755 0.073 Uiso 1 1 calc R
H51C H 0.6804 0.4468 0.0876 0.073 Uiso 1 1 calc R
C52 C 0.6706(4) 0.42709(17) 0.2720(3) 0.0545(9) Uani 1 1 d .
H52 H 0.7188 0.3975 0.2587 0.065 Uiso 1 1 calc R
C53 C 0.6751(4) 0.44630(17) 0.3694(3) 0.0578(10) Uani 1 1 d .
H53 H 0.7265 0.4302 0.4224 0.069 Uiso 1 1 calc R
C54 C 0.6017(3) 0.48894(13) 0.3820(2) 0.0415(7) Uani 1 1 d .
C55 C 0.5299(4) 0.51289(18) 0.3057(3) 0.0569(10) Uani 1 1 d .
H55 H 0.4806 0.5428 0.3155 0.068 Uiso 1 1 calc R
C56 C 0.5300(4) 0.49325(18) 0.2154(3) 0.0592(10) Uani 1 1 d .
H56 H 0.4797 0.5107 0.1631 0.071 Uiso 1 1 calc R
C57 C 0.6099(3) 0.55326(14) 0.7786(2) 0.0445(7) Uani 1 1 d .
H57A H 0.6356 0.5219 0.8196 0.067 Uiso 1 1 calc R
H57B H 0.5309 0.5653 0.7896 0.067 Uiso 1 1 calc R
H57C H 0.6682 0.5826 0.7946 0.067 Uiso 1 1 calc R
C58 C 0.5979(3) 0.57461(16) 0.6020(3) 0.0505(8) Uani 1 1 d .
H58 H 0.6001 0.6122 0.6165 0.061 Uiso 1 1 calc R
C59 C 0.5906(3) 0.55863(15) 0.5108(3) 0.0459(8) Uani 1 1 d .
H59 H 0.5801 0.5856 0.4619 0.055 Uiso 1 1 calc R
C60 C 0.5972(3) 0.50587(13) 0.4828(2) 0.0412(7) Uani 1 1 d .
C61 C 0.6154(3) 0.46768(15) 0.5564(2) 0.0469(8) Uani 1 1 d .
H61 H 0.6223 0.4303 0.5429 0.056 Uiso 1 1 calc R
C62 C 0.6231(3) 0.48596(15) 0.6491(3) 0.0468(8) Uani 1 1 d .
H62 H 0.6445 0.4604 0.6996 0.056 Uiso 1 1 calc R
C63 C 0.0616(4) 0.21097(19) 0.8305(3) 0.0699(12) Uani 1 1 d .
H63A H 0.0301 0.1919 0.8819 0.105 Uiso 1 1 calc R
H63B H 0.1486 0.2154 0.8491 0.105 Uiso 1 1 calc R
H63C H 0.0439 0.1900 0.7706 0.105 Uiso 1 1 calc R
C64 C 0.0068(4) 0.26255(18) 0.8158(3) 0.0618(10) Uani 1 1 d .
F1 F 0.9143(2) 0.30444(10) 0.08068(17) 0.0623(6) Uani 1 1 d .
F2 F 0.7312(2) 0.30998(10) 0.16488(18) 0.0656(6) Uani 1 1 d .
F3 F 0.8571(2) 0.34183(10) 0.30416(17) 0.0628(6) Uani 1 1 d .
F4 F 1.03566(19) 0.33783(10) 0.23310(17) 0.0639(6) Uani 1 1 d .
F5 F 0.8392(2) 0.38669(9) 0.14709(18) 0.0650(6) Uani 1 1 d .
F6 F 0.9118(2) 0.25672(10) 0.23245(17) 0.0632(6) Uani 1 1 d .
F7 F 0.2669(2) 0.35589(11) 0.79683(17) 0.0691(7) Uani 1 1 d .
F8 F 0.4744(2) 0.35569(11) 0.85316(19) 0.0730(7) Uani 1 1 d .
F9 F 0.4820(2) 0.45631(10) 0.82460(18) 0.0678(6) Uani 1 1 d .
F10 F 0.2742(2) 0.45843(11) 0.76698(19) 0.0738(7) Uani 1 1 d .
F11 F 0.3485(2) 0.41016(10) 0.92924(16) 0.0624(6) Uani 1 1 d .
F12 F 0.4103(2) 0.39877(11) 0.69537(16) 0.0647(6) Uani 1 1 d .
N1 N 0.5915(2) 0.45386(12) 0.1958(2) 0.0431(6) Uani 1 1 d .
N2 N 0.6025(2) 0.53794(12) 0.6753(2) 0.0434(6) Uani 1 1 d .
N3 N -0.0390(3) 0.30630(14) 0.8017(2) 0.0578(8) Uani 1 1 d .
O1 O 0.2414(2) 0.52353(10) 0.20646(16) 0.0443(5) Uani 1 1 d .
O2 O 0.3584(2) 0.54275(10) 0.05149(16) 0.0461(5) Uani 1 1 d .
O3 O 0.58117(19) 0.57456(10) 0.00244(16) 0.0437(5) Uani 1 1 d .
O4 O 0.8029(2) 0.54593(10) 0.12757(16) 0.0446(5) Uani 1 1 d .
O5 O 0.9336(2) 0.53242(9) 0.32379(16) 0.0466(6) Uani 1 1 d .
O6 O 0.9520(2) 0.58050(10) 0.64820(17) 0.0478(6) Uani 1 1 d .
O7 O 0.8219(2) 0.64314(10) 0.75585(17) 0.0456(5) Uani 1 1 d .
O8 O 0.58331(19) 0.69740(10) 0.74777(16) 0.0437(5) Uani 1 1 d .
O9 O 0.3664(2) 0.63650(11) 0.67756(17) 0.0483(6) Uani 1 1 d .
O10 O 0.2619(2) 0.57161(10) 0.53064(17) 0.0488(6) Uani 1 1 d .
O11 O 0.17051(19) 0.35632(10) 0.46917(17) 0.0445(5) Uani 1 1 d .
O12 O 0.8414(2) 0.37311(10) 0.59191(19) 0.0497(6) Uani 1 1 d .
O13 O 0.4798(2) 0.14864(10) 0.64115(17) 0.0484(6) Uani 1 1 d .
O1W O 0.7730(4) 0.8209(2) 0.9467(4) 0.0426(13) Uani 0.40 1 d P
H1WB H 0.7407 0.8180 0.9967 0.064 Uiso 0.40 1 d PR
H1WC H 0.8469 0.8126 0.9610 0.064 Uiso 0.40 1 d PR
O2W O 0.0072(6) 0.4151(3) 0.9150(5) 0.0545(15) Uani 0.40 1 d P
H2WA H -0.0100 0.4100 0.9708 0.082 Uiso 0.40 1 d PR
H2WB H -0.0565 0.4226 0.8754 0.082 Uiso 0.40 1 d PR
O3W O 0.6159(5) 0.8518(2) 0.8558(5) 0.0489(14) Uani 0.40 1 d P
H3WB H 0.6386 0.8645 0.9122 0.073 Uiso 0.40 1 d PR
H3WC H 0.6771 0.8447 0.8305 0.073 Uiso 0.40 1 d PR
O4W O 0.5573(6) 0.7876(3) 0.9383(4) 0.0515(15) Uani 0.40 1 d P
H4WB H 0.4812 0.7884 0.9317 0.077 Uiso 0.40 1 d PR
H4WC H 0.5790 0.7577 0.9167 0.077 Uiso 0.40 1 d PR
O5W O 0.2333(5) 0.8922(3) 0.1273(4) 0.0538(16) Uani 0.40 1 d P
H5WA H 0.1805 0.8695 0.1025 0.081 Uiso 0.40 1 d PR
H5WB H 0.2033 0.9238 0.1225 0.081 Uiso 0.40 1 d PR
P1 P 0.48182(7) 0.20099(4) 0.68523(6) 0.04286(19) Uani 1 1 d .
P2 P 0.88430(8) 0.32293(4) 0.19189(7) 0.0508(2) Uani 1 1 d .
P3 P 0.37277(8) 0.40706(4) 0.80970(7) 0.0465(2) Uani 1 1 d .

loop_
_atom_site_aniso_label
_atom_site_aniso_U_11
_atom_site_aniso_U_22
_atom_site_aniso_U_33
_atom_site_aniso_U_23
_atom_site_aniso_U_13
_atom_site_aniso_U_12
C1 0.0474(17) 0.047(2) 0.0484(19) 0.0073(15) 0.0123(14) 0.0110(14)
C2 0.0400(15) 0.0396(18) 0.055(2) 0.0132(15) -0.0047(14) -0.0050(13)
C3 0.0362(15) 0.046(2) 0.058(2) 0.0077(16) 0.0136(14) 0.0123(13)
C4 0.0460(17) 0.049(2) 0.0481(19) 0.0098(16) 0.0079(14) -0.0157(14)
C5 0.0507(17) 0.0408(19) 0.0478(19) 0.0052(15) 0.0147(14) -0.0113(14)
C6 0.0443(16) 0.0374(18) 0.0502(19) 0.0048(14) 0.0089(14) -0.0099(13)
C7 0.0430(16) 0.058(2) 0.053(2) -0.0102(17) 0.0107(14) -0.0096(15)
C8 0.0494(18) 0.048(2) 0.052(2) -0.0047(16) 0.0189(15) -0.0136(15)
C9 0.0429(16) 0.048(2) 0.0494(19) 0.0045(15) 0.0095(14) -0.0048(14)
C10 0.0468(16) 0.0450(19) 0.0384(17) -0.0036(14) 0.0002(13) 0.0024(14)
C11 0.0552(18) 0.054(2) 0.0374(16) 0.0155(15) 0.0135(14) -0.0094(16)
C12 0.0515(17) 0.048(2) 0.0404(17) 0.0087(15) 0.0087(14) -0.0055(15)
C13 0.0433(17) 0.057(2) 0.0453(19) 0.0041(16) -0.0032(14) -0.0063(15)
C14 0.0437(16) 0.0472(19) 0.0420(18) 0.0001(14) -0.0065(13) 0.0115(14)
C15 0.0459(17) 0.0416(19) 0.049(2) -0.0034(15) 0.0087(14) 0.0053(14)
C16 0.0457(16) 0.0417(18) 0.0471(18) 0.0053(15) 0.0101(13) 0.0058(14)
C17 0.0420(15) 0.0423(18) 0.0432(17) 0.0081(14) -0.0098(13) -0.0060(13)
C18 0.0441(16) 0.049(2) 0.0466(19) 0.0061(15) 0.0123(14) -0.0096(14)
C19 0.0422(15) 0.0430(19) 0.0462(18) -0.0078(15) 0.0076(13) 0.0055(14)
C20 0.0434(16) 0.0408(19) 0.0499(19) -0.0038(15) 0.0094(14) -0.0100(13)
C21 0.0441(16) 0.0453(19) 0.0428(17) 0.0035(14) 0.0131(13) -0.0132(14)
C22 0.0474(17) 0.048(2) 0.0468(19) -0.0073(15) 0.0092(14) 0.0045(14)
C23 0.0527(17) 0.0466(19) 0.0502(19) -0.0150(16) 0.0159(14) -0.0058(16)
C24 0.0505(18) 0.0420(18) 0.053(2) -0.0130(15) 0.0102(15) -0.0108(14)
C25 0.0558(19) 0.0423(18) 0.0424(17) -0.0085(14) -0.0020(14) 0.0102(15)
C26 0.0447(16) 0.053(2) 0.0425(17) 0.0079(16) -0.0115(13) 0.0136(15)
C27 0.0485(16) 0.051(2) 0.0368(16) 0.0135(15) 0.0080(13) -0.0058(15)
C28 0.0396(15) 0.053(2) 0.0432(18) 0.0095(15) -0.0085(13) 0.0075(14)
C29 0.0488(17) 0.054(2) 0.0455(19) 0.0159(16) 0.0154(14) -0.0026(15)
C30 0.0466(16) 0.0415(18) 0.0386(17) 0.0036(14) 0.0135(13) -0.0061(13)
C31 0.0394(15) 0.046(2) 0.0526(19) -0.0098(15) 0.0110(14) 0.0088(14)
C32 0.0450(16) 0.0394(19) 0.0473(18) -0.0108(14) 0.0099(13) 0.0079(13)
C33 0.0448(15) 0.0480(19) 0.0416(17) -0.0079(15) 0.0105(13) -0.0141(15)
C34 0.0421(15) 0.0364(17) 0.0453(18) 0.0039(13) 0.0095(13) -0.0085(13)
C35 0.0470(17) 0.0372(18) 0.051(2) 0.0077(14) 0.0122(14) -0.0093(13)
C36 0.0406(15) 0.0437(18) 0.0507(19) -0.0033(15) -0.0029(14) -0.0112(13)
C37 0.0441(17) 0.0466(19) 0.0479(19) 0.0160(15) 0.0005(14) -0.0032(14)
C38 0.0454(16) 0.050(2) 0.0405(17) 0.0049(15) 0.0121(13) 0.0060(14)
C39 0.0497(17) 0.0397(18) 0.0403(17) 0.0102(13) 0.0083(13) 0.0078(13)
C40 0.0502(18) 0.046(2) 0.0490(19) -0.0089(15) 0.0155(15) -0.0074(15)
C41 0.0443(16) 0.0424(19) 0.0477(18) 0.0088(15) 0.0127(14) 0.0074(14)
C42 0.0455(16) 0.044(2) 0.052(2) -0.0129(15) 0.0129(14) 0.0024(14)
C43 0.0437(16) 0.0452(19) 0.0449(18) 0.0139(15) 0.0109(13) 0.0108(14)
C44 0.0437(16) 0.0441(19) 0.0509(19) 0.0026(15) 0.0136(14) 0.0105(14)
C45 0.0541(17) 0.0419(18) 0.0339(15) 0.0008(14) 0.0102(13) -0.0006(15)
C46 0.0430(15) 0.0399(17) 0.0427(17) 0.0065(14) 0.0139(13) -0.0066(13)
C47 0.0443(16) 0.049(2) 0.0439(18) 0.0161(15) 0.0069(13) -0.0100(14)
C48 0.0492(16) 0.050(2) 0.0421(17) 0.0129(16) 0.0069(13) -0.0127(15)
C49 0.0442(17) 0.053(2) 0.059(2) -0.0029(17) -0.0109(15) -0.0099(15)
C50 0.0419(16) 0.056(2) 0.0447(18) -0.0122(16) 0.0097(13) 0.0106(14)
C51 0.0471(16) 0.053(2) 0.0399(17) -0.0111(15) -0.0081(13) 0.0132(15)
C52 0.070(2) 0.054(2) 0.0395(18) -0.0044(16) 0.0086(16) 0.0150(18)
C53 0.060(2) 0.056(2) 0.052(2) -0.0084(17) -0.0030(16) 0.0185(18)
C54 0.0401(15) 0.0370(17) 0.0438(17) 0.0046(13) -0.0029(13) 0.0113(13)
C55 0.065(2) 0.065(3) 0.0410(19) 0.0161(17) 0.0114(16) 0.0237(19)
C56 0.067(2) 0.062(3) 0.049(2) 0.0109(18) 0.0111(17) 0.017(2)
C57 0.0490(17) 0.0448(19) 0.0432(18) 0.0033(14) 0.0174(14) -0.0100(14)
C58 0.0536(18) 0.046(2) 0.0458(19) -0.0061(16) -0.0066(15) -0.0054(15)
C59 0.0520(17) 0.046(2) 0.0429(18) -0.0043(15) 0.0162(14) 0.0107(15)
C60 0.0456(16) 0.0377(18) 0.0407(17) 0.0060(14) 0.0090(13) 0.0088(13)
C61 0.0565(18) 0.0413(19) 0.0378(17) 0.0016(14) -0.0064(14) 0.0133(15)
C62 0.0456(16) 0.0430(19) 0.052(2) 0.0007(15) 0.0102(14) -0.0053(14)
C63 0.068(2) 0.069(3) 0.062(2) -0.011(2) -0.0190(19) 0.013(2)
C64 0.072(2) 0.054(2) 0.055(2) -0.0073(19) 0.0002(19) 0.014(2)
F1 0.0607(12) 0.0640(14) 0.0622(14) -0.0130(11) 0.0105(10) -0.0121(11)
F2 0.0560(12) 0.0673(15) 0.0673(14) -0.0180(12) -0.0067(10) 0.0073(11)
F3 0.0604(12) 0.0676(15) 0.0581(13) -0.0086(11) 0.0038(10) 0.0039(10)
F4 0.0515(11) 0.0674(15) 0.0664(14) -0.0109(11) -0.0071(10) 0.0098(10)
F5 0.0694(14) 0.0517(13) 0.0671(14) -0.0062(11) -0.0069(11) 0.0115(11)
F6 0.0588(12) 0.0582(14) 0.0660(14) 0.0078(11) -0.0079(10) -0.0042(10)
F7 0.0734(14) 0.0675(15) 0.0596(14) -0.0081(11) -0.0073(11) -0.0256(12)
F8 0.0665(14) 0.0727(17) 0.0810(17) 0.0111(13) 0.0160(12) 0.0093(12)
F9 0.0716(14) 0.0564(14) 0.0760(16) -0.0114(12) 0.0145(12) -0.0203(12)
F10 0.0732(15) 0.0710(16) 0.0759(16) 0.0175(13) 0.0095(12) 0.0131(13)
F11 0.0685(13) 0.0667(15) 0.0530(12) -0.0137(11) 0.0135(10) 0.0056(11)
F12 0.0664(13) 0.0791(17) 0.0495(12) -0.0143(11) 0.0123(10) -0.0126(12)
N1 0.0407(13) 0.0434(16) 0.0467(15) 0.0041(12) 0.0122(11) -0.0031(12)
N2 0.0421(13) 0.0487(17) 0.0410(15) -0.0086(12) 0.0115(11) -0.0137(12)
N3 0.0574(17) 0.055(2) 0.0537(18) 0.0058(15) -0.0098(14) -0.0112(15)
O1 0.0478(12) 0.0428(13) 0.0449(13) 0.0105(10) 0.0156(9) 0.0088(10)
O2 0.0462(11) 0.0513(14) 0.0369(12) -0.0124(10) -0.0032(9) -0.0112(10)
O3 0.0436(11) 0.0451(13) 0.0419(12) -0.0083(10) 0.0058(9) -0.0083(10)
O4 0.0512(12) 0.0436(13) 0.0399(12) 0.0071(10) 0.0109(10) 0.0093(10)
O5 0.0492(12) 0.0404(13) 0.0427(13) 0.0086(10) -0.0125(10) -0.0067(10)
O6 0.0518(12) 0.0475(14) 0.0464(13) -0.0108(11) 0.0147(10) -0.0151(10)
O7 0.0448(11) 0.0449(13) 0.0478(13) -0.0111(11) 0.0099(10) -0.0078(10)
O8 0.0430(11) 0.0448(13) 0.0451(12) -0.0121(10) 0.0127(9) 0.0092(10)
O9 0.0457(12) 0.0548(15) 0.0442(13) 0.0081(11) 0.0076(10) -0.0075(11)
O10 0.0484(12) 0.0533(15) 0.0449(13) -0.0031(11) 0.0088(10) -0.0177(11)
O11 0.0417(11) 0.0401(13) 0.0523(13) 0.0071(10) 0.0098(10) 0.0074(9)
O12 0.0487(13) 0.0412(13) 0.0616(15) 0.0110(11) 0.0161(11) 0.0076(10)
O13 0.0456(12) 0.0484(14) 0.0466(13) -0.0018(11) -0.0053(10) -0.0109(10)
O1W 0.035(2) 0.052(3) 0.041(3) -0.025(3) 0.007(2) -0.016(2)
O2W 0.053(3) 0.051(4) 0.053(4) 0.006(3) -0.009(3) -0.009(3)
O3W 0.038(3) 0.042(3) 0.069(4) -0.008(3) 0.017(3) 0.009(2)
O4W 0.067(4) 0.042(3) 0.049(3) -0.009(3) 0.022(3) -0.014(3)
O5W 0.052(3) 0.066(4) 0.044(3) -0.008(3) 0.011(3) -0.017(3)
P1 0.0456(4) 0.0396(4) 0.0447(4) 0.0073(4) 0.0112(3) -0.0089(4)
P2 0.0491(4) 0.0474(5) 0.0488(5) -0.0115(4) -0.0109(4) 0.0115(4)
P3 0.0489(4) 0.0435(5) 0.0485(5) -0.0095(4) 0.0119(4) -0.0082(4)

loop_
_atom_type_symbol
_atom_type_description
_atom_type_scat_dispersion_real
_atom_type_scat_dispersion_imag
_atom_type_scat_source
C C 0.0033 0.0016 'International Tables Vol C Tables 4.2.6.8 and 6.1.1.4'
H H 0.0000 0.0000 'International Tables Vol C Tables 4.2.6.8 and 6.1.1.4'
N N 0.0061 0.0033 'International Tables Vol C Tables 4.2.6.8 and 6.1.1.4'
O O 0.0106 0.0060 'International Tables Vol C Tables 4.2.6.8 and 6.1.1.4'
P P 0.1023 0.0942 'International Tables Vol C Tables 4.2.6.8 and 6.1.1.4'
F F 0.0171 0.0103 'International Tables Vol C Tables 4.2.6.8 and 6.1.1.4'

loop_
_geom_angle_atom_site_label_1
_geom_angle_atom_site_label_2
_geom_angle_atom_site_label_3
_geom_angle
O1 C1 C6 116.8(3)
O1 C1 C2 123.5(3)
C6 C1 C2 119.6(3)
C3 C2 C1 120.5(4)
C3 C2 H2 119.8
C1 C2 H2 119.8
C2 C3 C4 120.3(3)
C2 C3 C29 133.3(3)
C4 C3 C29 106.3(3)
C3 C4 C5 118.7(3)
C3 C4 H4 120.6
C5 C4 H4 120.6
C6 C5 C4 120.9(3)
C6 C5 O10 111.8(3)
C4 C5 O10 127.2(3)
C5 C6 C1 119.9(3)
C5 C6 H6 120.1
C1 C6 H6 120.1
O1 C7 C8 106.5(3)
O1 C7 H7A 110.4
C8 C7 H7A 110.4
O1 C7 H7B 110.4
C8 C7 H7B 110.4
H7A C7 H7B 108.6
O2 C8 C7 104.8(3)
O2 C8 H8A 110.8
C7 C8 H8A 110.8
O2 C8 H8B 110.8
C7 C8 H8B 110.8
H8A C8 H8B 108.9
O2 C9 C10 108.8(3)
O2 C9 H9A 109.9
C10 C9 H9A 109.9
O2 C9 H9B 109.9
C10 C9 H9B 109.9
H9A C9 H9B 108.3
O3 C10 C9 114.3(3)
O3 C10 H10A 108.7
C9 C10 H10A 108.7
O3 C10 H10B 108.7
C9 C10 H10B 108.7
H10A C10 H10B 107.6
O3 C11 C12 108.5(3)
O3 C11 H11A 110.0
C12 C11 H11A 110.0
O3 C11 H11B 110.0
C12 C11 H11B 110.0
H11A C11 H11B 108.4
O4 C12 C11 111.1(3)
O4 C12 H12A 109.4
C11 C12 H12A 109.4
O4 C12 H12B 109.4
C11 C12 H12B 109.4
H12A C12 H12B 108.0
C14 C13 O4 109.8(3)
C14 C13 H13A 109.7
O4 C13 H13A 109.7
C14 C13 H13B 109.7
O4 C13 H13B 109.7
H13A C13 H13B 108.2
O5 C14 C13 109.3(3)
O5 C14 H14A 109.8
C13 C14 H14A 109.8
O5 C14 H14B 109.8
C13 C14 H14B 109.8
H14A C14 H14B 108.3
O5 C15 C16 126.4(3)
O5 C15 C20 114.1(3)
C16 C15 C20 119.5(3)
C17 C16 C15 121.2(3)
C17 C16 H16 119.4
C15 C16 H16 119.4
C16 C17 C18 119.4(3)
C16 C17 C44 113.8(3)
C18 C17 C44 126.7(3)
C19 C18 C17 120.2(3)
C19 C18 H18 119.9
C17 C18 H18 119.9
O6 C19 C18 119.6(3)
O6 C19 C20 120.8(3)
C18 C19 C20 119.6(3)
C15 C20 C19 120.0(3)
C15 C20 H20 120.0
C19 C20 H20 120.0
O6 C21 C22 108.2(3)
O6 C21 H21A 110.0
C22 C21 H21A 110.0
O6 C21 H21B 110.0
C22 C21 H21B 110.0
H21A C21 H21B 108.4
O7 C22 C21 105.7(3)
O7 C22 H22A 110.6
C21 C22 H22A 110.6
O7 C22 H22B 110.6
C21 C22 H22B 110.6
H22A C22 H22B 108.7
O7 C23 C24 109.0(3)
O7 C23 H23A 109.9
C24 C23 H23A 109.9
O7 C23 H23B 109.9
C24 C23 H23B 109.9
H23A C23 H23B 108.3
O8 C24 C23 116.1(3)
O8 C24 H24A 108.3
C23 C24 H24A 108.3
O8 C24 H24B 108.3
C23 C24 H24B 108.3
H24A C24 H24B 107.4
O8 C25 C26 114.2(3)
O8 C25 H25A 108.7
C26 C25 H25A 108.7
O8 C25 H25B 108.7
C26 C25 H25B 108.7
H25A C25 H25B 107.6
C25 C26 O9 107.8(3)
C25 C26 H26A 110.1
O9 C26 H26A 110.1
C25 C26 H26B 110.1
O9 C26 H26B 110.1
H26A C26 H26B 108.5
O9 C27 C28 114.8(3)
O9 C27 H27A 108.6
C28 C27 H27A 108.6
O9 C27 H27B 108.6
C28 C27 H27B 108.6
H27A C27 H27B 107.5
C27 C28 O10 99.0(3)
C27 C28 H28A 112.0
O10 C28 H28A 112.0
C27 C28 H28B 112.0
O10 C28 H28B 112.0
H28A C28 H28B 109.7
O11 C29 C3 111.7(3)
O11 C29 H29A 109.3
C3 C29 H29A 109.3
O11 C29 H29B 109.3
C3 C29 H29B 109.3
H29A C29 H29B 107.9
C35 C30 O11 121.3(3)
C35 C30 C31 122.0(3)
O11 C30 C31 116.6(3)
C32 C31 C30 118.2(3)
C32 C31 H31 120.9
C30 C31 H31 120.9
C31 C32 C33 121.6(3)
C31 C32 H32 119.2
C33 C32 H32 119.2
C32 C33 C34 119.6(3)
C32 C33 H33 120.2
C34 C33 H33 120.2
C33 C34 C35 119.5(3)
C33 C34 C36 119.6(3)
C35 C34 C36 120.3(3)
C30 C35 C34 119.1(3)
C30 C35 H35 120.5
C34 C35 H35 120.5
C34 C36 P1 109.2(3)
C34 C36 H36A 109.8
P1 C36 H36A 109.8
C34 C36 H36B 109.8
P1 C36 H36B 109.8
H36A C36 H36B 108.3
C38 C37 P1 116.1(2)
C38 C37 H37A 108.3
P1 C37 H37A 108.3
C38 C37 H37B 108.3
P1 C37 H37B 108.3
H37A C37 H37B 107.4
C39 C38 C43 119.4(3)
C39 C38 C37 120.6(3)
C43 C38 C37 119.2(3)
C38 C39 C40 119.5(3)
C38 C39 H39 120.3
C40 C39 H39 120.3
C41 C40 C39 120.6(3)
C41 C40 H40 119.7
C39 C40 H40 119.7
C40 C41 C42 119.7(3)
C40 C41 H41 120.2
C42 C41 H41 120.2
O12 C42 C43 114.7(3)
O12 C42 C41 124.9(3)
C43 C42 C41 120.4(3)
C42 C43 C38 117.5(3)
C42 C43 H43 121.3
C38 C43 H43 121.3
C17 C44 O12 109.3(3)
C17 C44 H44A 109.8
O12 C44 H44A 109.8
C17 C44 H44B 109.8
O12 C44 H44B 109.8
H44A C44 H44B 108.3
C46 C45 C50 120.6(3)
C46 C45 P1 118.6(3)
C50 C45 P1 120.8(3)
C45 C46 C47 120.9(3)
C45 C46 H46 119.6
C47 C46 H46 119.6
C48 C47 C46 118.8(3)
C48 C47 H47 120.6
C46 C47 H47 120.6
C47 C48 C49 120.4(3)
C47 C48 H48 119.8
C49 C48 H48 119.8
C50 C49 C48 119.8(4)
C50 C49 H49 120.1
C48 C49 H49 120.1
C49 C50 C45 119.5(3)
C49 C50 H50 120.3
C45 C50 H50 120.3
N1 C51 H51A 109.5
N1 C51 H51B 109.5
H51A C51 H51B 109.5
N1 C51 H51C 109.5
H51A C51 H51C 109.5
H51B C51 H51C 109.5
N1 C52 C53 118.1(3)
N1 C52 H52 120.9
C53 C52 H52 120.9
C54 C53 C52 117.0(3)
C54 C53 H53 121.5
C52 C53 H53 121.5
C55 C54 C53 121.5(3)
C55 C54 C60 120.8(3)
C53 C54 C60 117.5(3)
C56 C55 C54 118.9(4)
C56 C55 H55 120.6
C54 C55 H55 120.6
N1 C56 C55 124.9(4)
N1 C56 H56 117.6
C55 C56 H56 117.6
N2 C57 H57A 109.5
N2 C57 H57B 109.5
H57A C57 H57B 109.5
N2 C57 H57C 109.5
H57A C57 H57C 109.5
H57B C57 H57C 109.5
C59 C58 N2 121.2(4)
C59 C58 H58 119.4
N2 C58 H58 119.4
C58 C59 C60 124.2(4)
C58 C59 H59 117.9
C60 C59 H59 117.9
C59 C60 C61 116.2(3)
C59 C60 C54 123.7(3)
C61 C60 C54 119.6(3)
C62 C61 C60 117.5(3)
C62 C61 H61 121.2
C60 C61 H61 121.2
N2 C62 C61 125.5(3)
N2 C62 H62 117.2
C61 C62 H62 117.2
C64 C63 H63A 109.5
C64 C63 H63B 109.5
H63A C63 H63B 109.5
C64 C63 H63C 109.5
H63A C63 H63C 109.5
H63B C63 H63C 109.5
N3 C64 C63 178.8(5)
C56 N1 C51 116.0(3)
C56 N1 C52 119.5(3)
C51 N1 C52 123.1(3)
C58 N2 C62 114.0(3)
C58 N2 C57 123.7(3)
C62 N2 C57 121.2(3)
C1 O1 C7 115.3(3)
C9 O2 C8 109.9(2)
C10 O3 C11 105.0(3)
C12 O4 C13 114.3(2)
C15 O5 C14 112.6(3)
C19 O6 C21 124.7(3)
C22 O7 C23 110.3(3)
C25 O8 C24 110.1(3)
C27 O9 C26 115.5(3)
C5 O10 C28 114.9(3)
C29 O11 C30 110.3(3)
C42 O12 C44 118.4(3)
H1WB O1W H1WC 109.5
H2WA O2W H2WB 109.5
H3WB O3W H3WC 109.5
H4WB O4W H4WC 109.5
H5WA O5W H5WB 109.5
O13 P1 C45 110.63(15)
O13 P1 C37 107.86(17)
C45 P1 C37 113.03(15)
O13 P1 C36 111.91(15)
C45 P1 C36 109.95(15)
C37 P1 C36 103.28(16)
F1 P2 F3 178.89(13)
F1 P2 F2 95.73(12)
F3 P2 F2 85.38(12)
F1 P2 F5 90.19(13)
F3 P2 F5 89.90(12)
F2 P2 F5 82.52(12)
F1 P2 F6 89.76(13)
F3 P2 F6 90.28(13)
F2 P2 F6 90.74(12)
F5 P2 F6 173.22(12)
F1 P2 F4 91.15(12)
F3 P2 F4 87.75(12)
F2 P2 F4 173.11(13)
F5 P2 F4 97.90(12)
F6 P2 F4 88.88(11)
F9 P3 F10 85.90(14)
F9 P3 F7 177.91(15)
F10 P3 F7 96.17(14)
F9 P3 F12 84.84(12)
F10 P3 F12 90.70(13)
F7 P3 F12 95.37(12)
F9 P3 F8 93.25(13)
F10 P3 F8 179.15(14)
F7 P3 F8 84.68(14)
F12 P3 F8 89.18(13)
F9 P3 F11 94.70(12)
F10 P3 F11 95.82(13)
F7 P3 F11 84.86(12)
F12 P3 F11 173.42(13)
F8 P3 F11 84.29(13)

loop_
_geom_bond_atom_site_label_1
_geom_bond_atom_site_label_2
_geom_bond_distance
C1 O1 1.383(4)
C1 C6 1.391(5)
C1 C2 1.395(5)
C2 C3 1.375(5)
C2 H2 0.9500
C3 C4 1.388(5)
C3 C29 1.517(5)
C4 C5 1.410(5)
C4 H4 0.9500
C5 C6 1.366(5)
C5 O10 1.444(4)
C6 H6 0.9500
C7 O1 1.423(4)
C7 C8 1.561(5)
C7 H7A 0.9900
C7 H7B 0.9900
C8 O2 1.450(4)
C8 H8A 0.9900
C8 H8B 0.9900
C9 O2 1.430(4)
C9 C10 1.485(5)
C9 H9A 0.9900
C9 H9B 0.9900
C10 O3 1.316(4)
C10 H10A 0.9900
C10 H10B 0.9900
C11 O3 1.439(4)
C11 C12 1.558(5)
C11 H11A 0.9900
C11 H11B 0.9900
C12 O4 1.518(4)
C12 H12A 0.9900
C12 H12B 0.9900
C13 C14 1.480(5)
C13 O4 1.586(4)
C13 H13A 0.9900
C13 H13B 0.9900
C14 O5 1.437(4)
C14 H14A 0.9900
C14 H14B 0.9900
C15 O5 1.322(4)
C15 C16 1.392(5)
C15 C20 1.397(5)
C16 C17 1.365(5)
C16 H16 0.9500
C17 C18 1.415(5)
C17 C44 1.459(5)
C18 C19 1.383(5)
C18 H18 0.9500
C19 O6 1.364(4)
C19 C20 1.401(5)
C20 H20 0.9500
C21 O6 1.385(4)
C21 C22 1.564(5)
C21 H21A 0.9900
C21 H21B 0.9900
C22 O7 1.332(4)
C22 H22A 0.9900
C22 H22B 0.9900
C23 O7 1.507(4)
C23 C24 1.511(5)
C23 H23A 0.9900
C23 H23B 0.9900
C24 O8 1.375(4)
C24 H24A 0.9900
C24 H24B 0.9900
C25 O8 1.292(4)
C25 C26 1.493(5)
C25 H25A 0.9900
C25 H25B 0.9900
C26 O9 1.566(5)
C26 H26A 0.9900
C26 H26B 0.9900
C27 O9 1.324(4)
C27 C28 1.497(5)
C27 H27A 0.9900
C27 H27B 0.9900
C28 O10 1.540(4)
C28 H28A 0.9900
C28 H28B 0.9900
C29 O11 1.339(4)
C29 H29A 0.9900
C29 H29B 0.9900
C30 C35 1.360(5)
C30 O11 1.384(4)
C30 C31 1.403(5)
C31 C32 1.373(5)
C31 H31 0.9500
C32 C33 1.378(5)
C32 H32 0.9500
C33 C34 1.397(5)
C33 H33 0.9500
C34 C35 1.410(5)
C34 C36 1.473(5)
C35 H35 0.9500
C36 P1 1.897(4)
C36 H36A 0.9900
C36 H36B 0.9900
C37 C38 1.481(5)
C37 P1 1.885(3)
C37 H37A 0.9900
C37 H37B 0.9900
C38 C39 1.363(5)
C38 C43 1.439(5)
C39 C40 1.390(5)
C39 H39 0.9500
C40 C41 1.386(5)
C40 H40 0.9500
C41 C42 1.395(5)
C41 H41 0.9500
C42 O12 1.329(4)
C42 C43 1.392(5)
C43 H43 0.9500
C44 O12 1.476(4)
C44 H44A 0.9900
C44 H44B 0.9900
C45 C46 1.349(5)
C45 C50 1.395(5)
C45 P1 1.841(3)
C46 C47 1.391(5)
C46 H46 0.9500
C47 C48 1.377(5)
C47 H47 0.9500
C48 C49 1.395(5)
C48 H48 0.9500
C49 C50 1.367(5)
C49 H49 0.9500
C50 H50 0.9500
C51 N1 1.417(4)
C51 H51A 0.9800
C51 H51B 0.9800
C51 H51C 0.9800
C52 N1 1.432(5)
C52 C53 1.442(5)
C52 H52 0.9500
C53 C54 1.372(5)
C53 H53 0.9500
C54 C55 1.362(5)
C54 C60 1.487(5)
C55 C56 1.361(6)
C55 H55 0.9500
C56 N1 1.255(5)
C56 H56 0.9500
C57 N2 1.490(4)
C57 H57A 0.9800
C57 H57B 0.9800
C57 H57C 0.9800
C58 C59 1.331(5)
C58 N2 1.366(5)
C58 H58 0.9500
C59 C60 1.368(5)
C59 H59 0.9500
C60 C61 1.390(5)
C61 C62 1.368(5)
C61 H61 0.9500
C62 N2 1.367(5)
C62 H62 0.9500
C63 C64 1.417(6)
C63 H63A 0.9800
C63 H63B 0.9800
C63 H63C 0.9800
C64 N3 1.200(5)
F1 P2 1.719(2)
F2 P2 1.737(2)
F3 P2 1.725(3)
F4 P2 1.749(2)
F5 P2 1.740(2)
F6 P2 1.743(3)
F7 P3 1.730(2)
F8 P3 1.750(3)
F9 P3 1.721(2)
F10 P3 1.727(3)
F11 P3 1.752(2)
F12 P3 1.745(2)
O13 P1 1.433(3)
O1W H1WB 0.8501
O1W H1WC 0.8500
O2W H2WA 0.8499
O2W H2WB 0.8500
O3W H3WB 0.8500
O3W H3WC 0.8500
O4W H4WB 0.8500
O4W H4WC 0.8500
O5W H5WA 0.8499
O5W H5WB 0.8501
